data_1553445
loop_
_publ_author_name
'Hu, Haoxiang'
'Wang, Yidong'
'Qian, Deyun'
'Zhang, Zhan-Ming'
'Liu, Lu'
'Zhang, Junliang'

_publ_section_title
;
 Enantioselective gold-catalyzed intermolecular [2 + 2]-cycloadditions of
 3-styrylindoles with N-allenyl oxazolidinone
;
_journal_issue 6
_journal_name_full 'Organic Chemistry Frontiers'
_journal_page_first 759
_journal_paper_doi 10.1039/C6QO00087H
_journal_volume 3
_journal_year 2016
_chemical_formula_sum 'C23 H20 Br2 N2 O2'
_chemical_formula_weight 516.23
_space_group_IT_number 14
_space_group_name_Hall '-P 2yn'
_space_group_name_H-M_alt 'P 1 21/n 1'
_symmetry_cell_setting monoclinic
_symmetry_space_group_name_H-M 'P 1 21/n 1'
_atom_sites_solution_hydrogens geom
_atom_sites_solution_primary direct
_atom_sites_solution_secondary difmap
_audit_creation_method SHELXL-97
_audit_update_record
;
2016-02-27 deposited with the CCDC.
2016-04-19 downloaded from the CCDC.
;
_cell_angle_alpha 90.00
_cell_angle_beta 91.990(2)
_cell_angle_gamma 90.00
_cell_formula_units_Z 4
_cell_length_a 13.4028(8)
_cell_length_b 11.2931(6)
_cell_length_c 14.0439(8)
_cell_measurement_reflns_used 4580
_cell_measurement_temperature 296(2)
_cell_measurement_theta_max 21.93
_cell_measurement_theta_min 2.36
_cell_volume 2124.4(2)
_computing_structure_refinement 'SHELXL-97 (Sheldrick, 2008)'
_computing_structure_solution 'SHELXS-97 (Sheldrick, 2008)'
_diffrn_ambient_temperature 296(2)
_diffrn_measured_fraction_theta_full 0.998
_diffrn_measured_fraction_theta_max 0.998
_diffrn_measurement_device_type 'Bruker Smart Apex II CCD'
_diffrn_radiation_monochromator graphite
_diffrn_radiation_source 'fine-focus sealed tube'
_diffrn_radiation_type MoK\a
_diffrn_radiation_wavelength 0.71073
_diffrn_reflns_av_R_equivalents 0.0442
_diffrn_reflns_av_sigmaI/netI 0.0315
_diffrn_reflns_limit_h_max 15
_diffrn_reflns_limit_h_min -15
_diffrn_reflns_limit_k_max 13
_diffrn_reflns_limit_k_min -13
_diffrn_reflns_limit_l_max 16
_diffrn_reflns_limit_l_min -15
_diffrn_reflns_number 24459
_diffrn_reflns_theta_full 25.01
_diffrn_reflns_theta_max 25.01
_diffrn_reflns_theta_min 2.06
_exptl_absorpt_coefficient_mu 3.838
_exptl_absorpt_correction_T_max 0.4353
_exptl_absorpt_correction_T_min 0.3160
_exptl_absorpt_correction_type multi-scan
_exptl_absorpt_process_details sadabs
_exptl_crystal_colour colorless
_exptl_crystal_density_diffrn 1.614
_exptl_crystal_density_method 'not measured'
_exptl_crystal_description block
_exptl_crystal_F_000 1032
_exptl_crystal_size_max 0.39
_exptl_crystal_size_mid 0.35
_exptl_crystal_size_min 0.26
_refine_diff_density_max 0.614
_refine_diff_density_min -0.509
_refine_diff_density_rms 0.054
_refine_ls_extinction_method none
_refine_ls_goodness_of_fit_ref 1.026
_refine_ls_hydrogen_treatment constr
_refine_ls_matrix_type full
_refine_ls_number_parameters 262
_refine_ls_number_reflns 3745
_refine_ls_number_restraints 0
_refine_ls_restrained_S_all 1.026
_refine_ls_R_factor_all 0.0723
_refine_ls_R_factor_gt 0.0423
_refine_ls_shift/su_max 0.000
_refine_ls_shift/su_mean 0.000
_refine_ls_structure_factor_coef Fsqd
_refine_ls_weighting_details 'calc w=1/[\s^2^(Fo^2^)+(0.0473P)^2^+2.1565P] where P=(Fo^2^+2Fc^2^)/3'
_refine_ls_weighting_scheme calc
_refine_ls_wR_factor_gt 0.1003
_refine_ls_wR_factor_ref 0.1160
_reflns_number_gt 2520
_reflns_number_total 3745
_reflns_threshold_expression >2sigma(I)
_cod_data_source_file c6qo00087h2.cif
_cod_data_source_block z
_cod_depositor_comments
;
The following automatic conversions were performed:

data item '_symmetry_cell_setting' value 'Monoclinic' was changed to
'monoclinic' in accordance with the
/home/saulius/struct/COD-crude-data/automatic-downloads/DataCite-retrospective/RSC/depositions/lib/dictionaries/cif_core.dic
dictionary named 'cif_core.dic' version 2.4.2 last updated on
2011-04-26.

Automatic conversion script
Id: cif_fix_values 6909 2019-04-08 15:41:33Z antanas 
;
_cod_original_sg_symbol_H-M P2(1)/n
_cod_database_code 1553445

loop_
_symmetry_equiv_pos_as_xyz
'x, y, z'
'-x+1/2, y+1/2, -z+1/2'
'-x, -y, -z'
'x-1/2, -y-1/2, z-1/2'

loop_
_atom_site_label
_atom_site_type_symbol
_atom_site_fract_x
_atom_site_fract_y
_atom_site_fract_z
_atom_site_U_iso_or_equiv
_atom_site_adp_type
_atom_site_occupancy
_atom_site_symmetry_multiplicity
_atom_site_calc_flag
_atom_site_refinement_flags
Br1 Br 0.19253(5) 0.44333(5) 0.03024(4) 0.0934(2) Uani 1 1 d .
Br2 Br 0.28349(4) 0.77391(7) -0.29547(4) 0.1025(3) Uani 1 1 d .
O1 O 0.6316(2) 0.4672(3) 0.4646(2) 0.0707(8) Uani 1 1 d .
O2 O 0.5267(2) 0.3135(2) 0.4707(2) 0.0646(8) Uani 1 1 d .
N1 N 0.4978(2) 0.4475(3) 0.3581(2) 0.0493(8) Uani 1 1 d .
N2 N 0.1803(2) 0.6161(3) 0.3672(2) 0.0585(9) Uani 1 1 d .
C1 C 0.1288(3) 0.4763(3) 0.1439(3) 0.0622(11) Uani 1 1 d .
C2 C 0.0300(4) 0.4462(4) 0.1490(5) 0.0845(16) Uani 1 1 d .
H2A H -0.0014 0.4066 0.0982 0.101 Uiso 1 1 calc R
C3 C -0.0235(4) 0.4733(5) 0.2280(5) 0.0931(18) Uani 1 1 d .
H3A H -0.0905 0.4523 0.2289 0.112 Uiso 1 1 calc R
C4 C 0.0192(3) 0.5306(4) 0.3053(4) 0.0794(15) Uani 1 1 d .
H4A H -0.0172 0.5493 0.3584 0.095 Uiso 1 1 calc R
C5 C 0.1206(3) 0.5594(3) 0.3002(3) 0.0562(10) Uani 1 1 d .
C6 C 0.2732(3) 0.6277(3) 0.3310(3) 0.0534(10) Uani 1 1 d .
H6A H 0.3271 0.6637 0.3628 0.064 Uiso 1 1 calc R
C7 C 0.2764(3) 0.5799(3) 0.2424(3) 0.0458(9) Uani 1 1 d .
C8 C 0.1782(3) 0.5340(3) 0.2207(3) 0.0496(10) Uani 1 1 d .
C9 C 0.1501(4) 0.6571(5) 0.4599(4) 0.0843(15) Uani 1 1 d .
H9A H 0.2057 0.6942 0.4927 0.126 Uiso 1 1 calc R
H9B H 0.1278 0.5909 0.4964 0.126 Uiso 1 1 calc R
H9C H 0.0966 0.7131 0.4517 0.126 Uiso 1 1 calc R
C10 C 0.4209(3) 0.3610(4) 0.3395(3) 0.0656(12) Uani 1 1 d .
H10A H 0.4259 0.3269 0.2764 0.079 Uiso 1 1 calc R
H10B H 0.3550 0.3951 0.3455 0.079 Uiso 1 1 calc R
C11 C 0.4429(4) 0.2711(4) 0.4156(4) 0.0786(14) Uani 1 1 d .
H11A H 0.3857 0.2616 0.4555 0.094 Uiso 1 1 calc R
H11B H 0.4580 0.1951 0.3874 0.094 Uiso 1 1 calc R
C12 C 0.5592(3) 0.4152(4) 0.4335(3) 0.0549(10) Uani 1 1 d .
C13 C 0.5225(3) 0.5426(3) 0.3007(3) 0.0494(9) Uani 1 1 d .
H13A H 0.5840 0.5777 0.3152 0.059 Uiso 1 1 calc R
C14 C 0.4708(3) 0.5903(3) 0.2285(3) 0.0488(9) Uani 1 1 d .
C15 C 0.5011(3) 0.6865(4) 0.1617(3) 0.0633(11) Uani 1 1 d .
H15A H 0.5423 0.6591 0.1107 0.076 Uiso 1 1 calc R
H15B H 0.5308 0.7548 0.1935 0.076 Uiso 1 1 calc R
C16 C 0.3907(3) 0.7037(3) 0.1312(3) 0.0531(10) Uani 1 1 d .
H16A H 0.3630 0.7693 0.1677 0.064 Uiso 1 1 calc R
C17 C 0.3659(3) 0.5826(3) 0.1819(3) 0.0471(9) Uani 1 1 d .
H17A H 0.3626 0.5180 0.1352 0.057 Uiso 1 1 calc R
C18 C 0.3642(3) 0.7207(3) 0.0280(3) 0.0515(9) Uani 1 1 d .
C19 C 0.3896(4) 0.6377(4) -0.0399(3) 0.0774(14) Uani 1 1 d .
H19A H 0.4240 0.5698 -0.0206 0.093 Uiso 1 1 calc R
C20 C 0.3654(4) 0.6531(5) -0.1352(3) 0.0789(14) Uani 1 1 d .
H20A H 0.3826 0.5961 -0.1795 0.095 Uiso 1 1 calc R
C21 C 0.3157(3) 0.7535(5) -0.1638(3) 0.0635(11) Uani 1 1 d .
C22 C 0.2907(3) 0.8386(4) -0.0998(3) 0.0603(11) Uani 1 1 d .
H22A H 0.2579 0.9071 -0.1201 0.072 Uiso 1 1 calc R
C23 C 0.3151(3) 0.8214(4) -0.0040(3) 0.0520(10) Uani 1 1 d .
H23A H 0.2980 0.8791 0.0398 0.062 Uiso 1 1 calc R

loop_
_atom_site_aniso_label
_atom_site_aniso_U_11
_atom_site_aniso_U_22
_atom_site_aniso_U_33
_atom_site_aniso_U_23
_atom_site_aniso_U_13
_atom_site_aniso_U_12
Br1 0.1176(5) 0.0866(4) 0.0740(4) -0.0239(3) -0.0275(3) -0.0031(3)
Br2 0.0926(4) 0.1673(6) 0.0471(3) 0.0043(3) -0.0070(2) 0.0065(4)
O1 0.0670(19) 0.078(2) 0.066(2) 0.0082(16) -0.0199(16) -0.0088(16)
O2 0.074(2) 0.0540(17) 0.0657(19) 0.0148(14) -0.0037(15) 0.0029(15)
N1 0.0473(18) 0.0468(17) 0.0534(19) 0.0039(15) -0.0023(15) -0.0014(14)
N2 0.053(2) 0.064(2) 0.058(2) -0.0012(18) 0.0085(17) 0.0075(17)
C1 0.069(3) 0.045(2) 0.070(3) 0.004(2) -0.025(2) 0.000(2)
C2 0.077(4) 0.063(3) 0.111(5) 0.010(3) -0.040(3) -0.012(3)
C3 0.056(3) 0.083(4) 0.139(6) 0.025(4) -0.018(4) -0.019(3)
C4 0.057(3) 0.074(3) 0.108(4) 0.022(3) 0.006(3) 0.005(2)
C5 0.047(2) 0.048(2) 0.073(3) 0.012(2) -0.007(2) 0.0055(18)
C6 0.051(2) 0.060(2) 0.049(2) -0.0008(19) -0.0040(18) 0.0019(19)
C7 0.049(2) 0.042(2) 0.046(2) 0.0002(17) -0.0077(17) 0.0058(16)
C8 0.050(2) 0.039(2) 0.059(3) 0.0075(18) -0.0102(19) 0.0071(17)
C9 0.092(4) 0.088(4) 0.074(3) -0.009(3) 0.024(3) 0.012(3)
C10 0.066(3) 0.055(3) 0.075(3) 0.005(2) -0.007(2) -0.011(2)
C11 0.070(3) 0.056(3) 0.109(4) 0.022(3) -0.002(3) -0.006(2)
C12 0.063(3) 0.051(2) 0.052(2) 0.0071(19) 0.003(2) 0.009(2)
C13 0.047(2) 0.048(2) 0.053(2) 0.0011(19) -0.0009(18) -0.0013(17)
C14 0.049(2) 0.046(2) 0.052(2) 0.0017(18) 0.0023(18) 0.0020(17)
C15 0.067(3) 0.062(3) 0.060(3) 0.010(2) -0.003(2) -0.008(2)
C16 0.068(3) 0.047(2) 0.045(2) 0.0014(17) 0.0055(19) 0.0118(19)
C17 0.053(2) 0.046(2) 0.042(2) -0.0016(16) -0.0045(17) 0.0058(17)
C18 0.056(2) 0.056(2) 0.042(2) 0.0028(18) 0.0068(18) 0.0120(19)
C19 0.105(4) 0.072(3) 0.056(3) -0.001(2) 0.013(3) 0.040(3)
C20 0.096(4) 0.093(4) 0.049(3) -0.012(3) 0.019(2) 0.025(3)
C21 0.054(2) 0.097(3) 0.040(2) 0.003(2) 0.0039(18) 0.000(2)
C22 0.051(2) 0.075(3) 0.055(3) 0.006(2) 0.0018(19) 0.015(2)
C23 0.049(2) 0.058(2) 0.050(2) -0.0031(19) 0.0083(18) 0.0105(19)

loop_
_atom_type_symbol
_atom_type_description
_atom_type_scat_dispersion_real
_atom_type_scat_dispersion_imag
_atom_type_scat_source
C C 0.0033 0.0016 'International Tables Vol C Tables 4.2.6.8 and 6.1.1.4'
H H 0.0000 0.0000 'International Tables Vol C Tables 4.2.6.8 and 6.1.1.4'
N N 0.0061 0.0033 'International Tables Vol C Tables 4.2.6.8 and 6.1.1.4'
O O 0.0106 0.0060 'International Tables Vol C Tables 4.2.6.8 and 6.1.1.4'
Br Br -0.2901 2.4595 'International Tables Vol C Tables 4.2.6.8 and 6.1.1.4'

loop_
_geom_angle_atom_site_label_1
_geom_angle_atom_site_label_2
_geom_angle_atom_site_label_3
_geom_angle
C12 O2 C11 109.7(3)
C12 N1 C13 120.4(3)
C12 N1 C10 111.6(3)
C13 N1 C10 127.1(3)
C6 N2 C5 107.8(3)
C6 N2 C9 126.1(4)
C5 N2 C9 126.1(4)
C2 C1 C8 120.3(5)
C2 C1 Br1 117.7(4)
C8 C1 Br1 121.9(3)
C1 C2 C3 121.2(5)
C1 C2 H2A 119.4
C3 C2 H2A 119.4
C4 C3 C2 121.9(5)
C4 C3 H3A 119.0
C2 C3 H3A 119.0
C3 C4 C5 116.6(5)
C3 C4 H4A 121.7
C5 C4 H4A 121.7
N2 C5 C4 128.0(4)
N2 C5 C8 108.4(3)
C4 C5 C8 123.5(4)
C7 C6 N2 111.2(4)
C7 C6 H6A 124.4
N2 C6 H6A 124.4
C6 C7 C8 106.3(3)
C6 C7 C17 124.4(3)
C8 C7 C17 129.3(3)
C1 C8 C5 116.5(4)
C1 C8 C7 137.2(4)
C5 C8 C7 106.3(3)
N2 C9 H9A 109.5
N2 C9 H9B 109.5
H9A C9 H9B 109.5
N2 C9 H9C 109.5
H9A C9 H9C 109.5
H9B C9 H9C 109.5
N1 C10 C11 102.0(3)
N1 C10 H10A 111.4
C11 C10 H10A 111.4
N1 C10 H10B 111.4
C11 C10 H10B 111.4
H10A C10 H10B 109.2
O2 C11 C10 107.0(3)
O2 C11 H11A 110.3
C10 C11 H11A 110.3
O2 C11 H11B 110.3
C10 C11 H11B 110.3
H11A C11 H11B 108.6
O1 C12 O2 123.1(4)
O1 C12 N1 127.4(4)
O2 C12 N1 109.5(4)
C14 C13 N1 129.1(4)
C14 C13 H13A 115.5
N1 C13 H13A 115.5
C13 C14 C15 129.0(4)
C13 C14 C17 138.8(4)
C15 C14 C17 92.2(3)
C14 C15 C16 89.3(3)
C14 C15 H15A 113.8
C16 C15 H15A 113.8
C14 C15 H15B 113.8
C16 C15 H15B 113.8
H15A C15 H15B 111.0
C18 C16 C15 118.7(3)
C18 C16 C17 120.1(3)
C15 C16 C17 88.9(3)
C18 C16 H16A 109.2
C15 C16 H16A 109.2
C17 C16 H16A 109.2
C7 C17 C14 120.1(3)
C7 C17 C16 117.3(3)
C14 C17 C16 86.5(3)
C7 C17 H17A 110.3
C14 C17 H17A 110.3
C16 C17 H17A 110.3
C23 C18 C19 117.2(4)
C23 C18 C16 121.1(3)
C19 C18 C16 121.7(4)
C20 C19 C18 121.8(4)
C20 C19 H19A 119.1
C18 C19 H19A 119.1
C21 C20 C19 119.0(4)
C21 C20 H20A 120.5
C19 C20 H20A 120.5
C22 C21 C20 121.3(4)
C22 C21 Br2 120.2(4)
C20 C21 Br2 118.6(3)
C21 C22 C23 119.0(4)
C21 C22 H22A 120.5
C23 C22 H22A 120.5
C18 C23 C22 121.6(4)
C18 C23 H23A 119.2
C22 C23 H23A 119.2

loop_
_geom_bond_atom_site_label_1
_geom_bond_atom_site_label_2
_geom_bond_distance
Br1 C1 1.874(5)
Br2 C21 1.899(4)
O1 C12 1.203(5)
O2 C12 1.342(5)
O2 C11 1.424(5)
N1 C12 1.367(5)
N1 C13 1.390(5)
N1 C10 1.438(5)
N2 C6 1.367(5)
N2 C5 1.373(5)
N2 C9 1.452(5)
C1 C2 1.371(7)
C1 C8 1.406(5)
C2 C3 1.375(8)
C2 H2A 0.9300
C3 C4 1.372(8)
C3 H3A 0.9300
C4 C5 1.401(6)
C4 H4A 0.9300
C5 C8 1.409(6)
C6 C7 1.358(5)
C6 H6A 0.9300
C7 C8 1.438(5)
C7 C17 1.495(5)
C9 H9A 0.9600
C9 H9B 0.9600
C9 H9C 0.9600
C10 C11 1.497(6)
C10 H10A 0.9700
C10 H10B 0.9700
C11 H11A 0.9700
C11 H11B 0.9700
C13 C14 1.322(5)
C13 H13A 0.9300
C14 C15 1.501(5)
C14 C17 1.533(5)
C15 C16 1.538(6)
C15 H15A 0.9700
C15 H15B 0.9700
C16 C18 1.492(5)
C16 C17 1.583(5)
C16 H16A 0.9800
C17 H17A 0.9800
C18 C23 1.382(5)
C18 C19 1.389(6)
C19 C20 1.377(6)
C19 H19A 0.9300
C20 C21 1.367(6)
C20 H20A 0.9300
C21 C22 1.366(6)
C22 C23 1.387(5)
C22 H22A 0.9300
C23 H23A 0.9300

loop_
_geom_torsion_atom_site_label_1
_geom_torsion_atom_site_label_2
_geom_torsion_atom_site_label_3
_geom_torsion_atom_site_label_4
_geom_torsion
C8 C1 C2 C3 1.3(7)
Br1 C1 C2 C3 -176.4(4)
C1 C2 C3 C4 -0.6(8)
C2 C3 C4 C5 -0.5(7)
C6 N2 C5 C4 -178.6(4)
C9 N2 C5 C4 1.1(7)
C6 N2 C5 C8 0.6(4)
C9 N2 C5 C8 -179.7(4)
C3 C4 C5 N2 180.0(4)
C3 C4 C5 C8 0.9(6)
C5 N2 C6 C7 -0.3(4)
C9 N2 C6 C7 180.0(4)
N2 C6 C7 C8 -0.2(4)
N2 C6 C7 C17 177.4(3)
C2 C1 C8 C5 -0.9(5)
Br1 C1 C8 C5 176.7(3)
C2 C1 C8 C7 -179.2(4)
Br1 C1 C8 C7 -1.6(6)
N2 C5 C8 C1 -179.5(3)
C4 C5 C8 C1 -0.2(6)
N2 C5 C8 C7 -0.7(4)
C4 C5 C8 C7 178.6(4)
C6 C7 C8 C1 178.9(4)
C17 C7 C8 C1 1.5(7)
C6 C7 C8 C5 0.5(4)
C17 C7 C8 C5 -176.9(3)
C12 N1 C10 C11 0.8(5)
C13 N1 C10 C11 169.9(4)
C12 O2 C11 C10 -2.7(5)
N1 C10 C11 O2 1.1(5)
C11 O2 C12 O1 -177.2(4)
C11 O2 C12 N1 3.2(5)
C13 N1 C12 O1 7.9(6)
C10 N1 C12 O1 177.8(4)
C13 N1 C12 O2 -172.5(3)
C10 N1 C12 O2 -2.6(5)
C12 N1 C13 C14 -176.3(4)
C10 N1 C13 C14 15.5(7)
N1 C13 C14 C15 -174.5(4)
N1 C13 C14 C17 9.7(8)
C13 C14 C15 C16 -163.5(4)
C17 C14 C15 C16 13.8(3)
C14 C15 C16 C18 -137.4(4)
C14 C15 C16 C17 -13.3(3)
C6 C7 C17 C14 26.6(5)
C8 C7 C17 C14 -156.4(3)
C6 C7 C17 C16 -76.0(5)
C8 C7 C17 C16 100.9(4)
C13 C14 C17 C7 43.7(7)
C15 C14 C17 C7 -133.1(4)
C13 C14 C17 C16 163.4(5)
C15 C14 C17 C16 -13.4(3)
C18 C16 C17 C7 -101.8(4)
C15 C16 C17 C7 135.3(3)
C18 C16 C17 C14 136.0(4)
C15 C16 C17 C14 13.1(3)
C15 C16 C18 C23 -121.2(4)
C17 C16 C18 C23 131.9(4)
C15 C16 C18 C19 57.3(6)
C17 C16 C18 C19 -49.7(6)
C23 C18 C19 C20 -1.4(7)
C16 C18 C19 C20 -179.9(4)
C18 C19 C20 C21 0.6(8)
C19 C20 C21 C22 0.6(7)
C19 C20 C21 Br2 179.6(4)
C20 C21 C22 C23 -1.1(7)
Br2 C21 C22 C23 180.0(3)
C19 C18 C23 C22 1.0(6)
C16 C18 C23 C22 179.5(4)
C21 C22 C23 C18 0.2(6)
